data_1556285
loop_
_publ_author_name
'Tom\'as-Mendivil, Eder'
'D\'iez, Josefina'
'Cadierno, Victorio'

_publ_section_title
;
 Conjugate addition of arylboronic acids to \a,\b-unsaturated carbonyl
 compounds in aqueous medium using Pd(ii) complexes with
 dihydroxy-2,2&#x2032;-bipyridine ligands: homogeneous or heterogeneous
 nano-catalysis?
;
_journal_issue 9
_journal_name_full 'Catalysis Science &amp; Technology'
_journal_page_first 1605
_journal_paper_doi 10.1039/c1cy00214g
_journal_volume 1
_journal_year 2011
_chemical_compound_source synthesis
_chemical_formula_moiety 'C12 H8 Cl2 N2 O4 Pd, C2 H6 O S'
_chemical_formula_sum 'C14 H14 Cl2 N2 O5 Pd S'
_chemical_formula_weight 499.63
_space_group_IT_number 2
_space_group_name_Hall '-P 1'
_space_group_name_H-M_alt 'P -1'
_symmetry_cell_setting triclinic
_symmetry_Int_Tables_number 2
_symmetry_space_group_name_Hall '-P 1'
_symmetry_space_group_name_H-M 'P -1'
_atom_sites_solution_hydrogens geom
_atom_sites_solution_primary direct
_atom_sites_solution_secondary difmap
_audit_creation_method SHELXL-97
_cell_angle_alpha 112.689(3)
_cell_angle_beta 90.017(3)
_cell_angle_gamma 108.646(3)
_cell_formula_units_Z 2
_cell_length_a 7.6738(3)
_cell_length_b 10.4974(4)
_cell_length_c 12.5545(4)
_cell_measurement_reflns_used 7452
_cell_measurement_temperature 293(2)
_cell_measurement_theta_max 73.7665
_cell_measurement_theta_min 3.8507
_cell_volume 875.20(6)
_computing_cell_refinement
;
CrysAlisPro, Oxford Diffraction Ltd.,
Version 1.171.33.41 (release 06-05-2009 CrysAlis171 .NET)
(compiled May 6 2009,17:20:42)
;
_computing_data_collection
;
CrysAlisPro, Oxford Diffraction Ltd.,
Version 1.171.33.41 (release 06-05-2009 CrysAlis171 .NET)
(compiled May 6 2009,17:20:42)
;
_computing_data_reduction
;
CrysAlisPro, Oxford Diffraction Ltd.,
Version 1.171.33.41 (release 06-05-2009 CrysAlis171 .NET)
(compiled May 6 2009,17:20:42)
;
_computing_molecular_graphics 'PLATON (Spek, 2007)'
_computing_publication_material 'WinGX publication routines (Farrugia, 1999)'
_computing_structure_refinement 'SHELXL-97 (Sheldrick, 2008)'
_computing_structure_solution 'SIR2004(Burla, 2005)'
_diffrn_ambient_temperature 293(2)
_diffrn_detector_area_resol_mean 8.2640
_diffrn_measured_fraction_theta_full 0.945
_diffrn_measured_fraction_theta_max 0.945
_diffrn_measurement_device CCD
_diffrn_measurement_device_type 'Xcalibur, Onyx, Nova'
_diffrn_measurement_method '\w scans'
_diffrn_radiation_monochromator graphite
_diffrn_radiation_source 'Nova (Cu) X-ray Source'
_diffrn_radiation_type CuK\a
_diffrn_radiation_wavelength 1.54180
_diffrn_reflns_av_R_equivalents 0.0247
_diffrn_reflns_av_sigmaI/netI 0.0195
_diffrn_reflns_limit_h_max 9
_diffrn_reflns_limit_h_min -9
_diffrn_reflns_limit_k_max 13
_diffrn_reflns_limit_k_min -12
_diffrn_reflns_limit_l_max 15
_diffrn_reflns_limit_l_min -15
_diffrn_reflns_number 9900
_diffrn_reflns_theta_full 73.97
_diffrn_reflns_theta_max 73.97
_diffrn_reflns_theta_min 3.85
_exptl_absorpt_coefficient_mu 12.748
_exptl_absorpt_correction_T_max 1.00000
_exptl_absorpt_correction_T_min 0.71078
_exptl_absorpt_correction_type multi-scan
_exptl_absorpt_process_details
;
CrysAlisPro, Oxford Diffraction Ltd.,
Version 1.171.33.55 (release 05-01-2010 CrysAlis171 .NET)
(compiled Jan 5 2010,16:28:46)
Empirical absorption correction using spherical harmonics,
implemented in SCALE3 ABSPACK scaling algorithm.
;
_exptl_crystal_colour yellow
_exptl_crystal_density_diffrn 1.896
_exptl_crystal_density_method 'not measured'
_exptl_crystal_description prism
_exptl_crystal_F_000 496
_exptl_crystal_size_max 0.064
_exptl_crystal_size_mid 0.031
_exptl_crystal_size_min 0.018
_refine_diff_density_max 0.549
_refine_diff_density_min -0.385
_refine_diff_density_rms 0.058
_refine_ls_extinction_method none
_refine_ls_goodness_of_fit_ref 1.039
_refine_ls_hydrogen_treatment mixed
_refine_ls_matrix_type full
_refine_ls_number_parameters 292
_refine_ls_number_reflns 3365
_refine_ls_number_restraints 2
_refine_ls_restrained_S_all 1.039
_refine_ls_R_factor_all 0.0288
_refine_ls_R_factor_gt 0.0251
_refine_ls_shift/su_max 0.001
_refine_ls_shift/su_mean 0.000
_refine_ls_structure_factor_coef Fsqd
_refine_ls_weighting_details 'calc w=1/[\s^2^(Fo^2^)+(0.0347P)^2^+0.5458P] where P=(Fo^2^+2Fc^2^)/3'
_refine_ls_weighting_scheme calc
_refine_ls_wR_factor_gt 0.0640
_refine_ls_wR_factor_ref 0.0662
_reflns_number_gt 3059
_reflns_number_total 3365
_reflns_threshold_expression >2\s(I)
_cod_data_source_file c1cy00214g.txt
_cod_data_source_block 14
_cod_depositor_comments
;
The following automatic conversions were performed:

data item '_exptl_absorpt_correction_type' value 'Multi-Scan' was
changed to 'multi-scan' in accordance with the
/home/saulius/struct/COD-crude-data/automatic-downloads/DataCite-retrospective/RSC/depositions/lib/dictionaries/cif_core.dic
dictionary named 'cif_core.dic' version 2.4.2 last updated on
2011-04-26.

Automatic conversion script
Id: cif_fix_values 6909 2019-04-08 15:41:33Z antanas 
;
_cod_database_code 1556285

loop_
_symmetry_equiv_pos_as_xyz
'x, y, z'
'-x, -y, -z'

loop_
_atom_site_label
_atom_site_type_symbol
_atom_site_fract_x
_atom_site_fract_y
_atom_site_fract_z
_atom_site_U_iso_or_equiv
_atom_site_adp_type
_atom_site_occupancy
_atom_site_symmetry_multiplicity
_atom_site_calc_flag
_atom_site_refinement_flags
_atom_site_disorder_assembly
_atom_site_disorder_group
Pd1 Pd 0.85563(3) 0.27248(2) 0.416171(16) 0.04550(9) Uani 1 1 d . . .
Cl1 Cl 0.89613(15) 0.12848(12) 0.23563(6) 0.0762(3) Uani 1 1 d . . .
Cl2 Cl 0.66226(14) 0.34519(11) 0.33382(7) 0.0707(2) Uani 1 1 d . . .
O1 O 1.5153(3) 0.1038(3) 0.66521(18) 0.0596(6) Uani 1 1 d D . .
O2 O 1.4339(3) 0.2433(3) 0.82548(17) 0.0599(6) Uani 1 1 d . . .
O3 O 0.6299(4) 0.6435(3) 0.95571(19) 0.0693(7) Uani 1 1 d D . .
O4 O 0.8304(3) 0.5620(3) 1.01309(18) 0.0592(6) Uani 1 1 d . . .
N2 N 0.8215(3) 0.3861(3) 0.58160(19) 0.0433(5) Uani 1 1 d . . .
N1 N 1.0334(3) 0.2267(3) 0.50315(19) 0.0467(5) Uani 1 1 d . . .
C1 C 1.1432(5) 0.1482(4) 0.4553(3) 0.0560(8) Uani 1 1 d . . .
C2 C 1.2659(5) 0.1288(4) 0.5221(3) 0.0535(7) Uani 1 1 d . . .
C3 C 1.2790(4) 0.1925(3) 0.6427(2) 0.0447(6) Uani 1 1 d . . .
C4 C 1.1642(4) 0.2723(3) 0.6921(2) 0.0430(6) Uani 1 1 d . . .
C5 C 1.0439(4) 0.2885(3) 0.6209(2) 0.0414(6) Uani 1 1 d . . .
C6 C 0.9197(4) 0.3741(3) 0.6644(2) 0.0410(6) Uani 1 1 d . . .
C7 C 0.8999(4) 0.4364(3) 0.7806(2) 0.0422(6) Uani 1 1 d . . .
C8 C 0.7772(4) 0.5127(3) 0.8125(2) 0.0432(6) Uani 1 1 d . . .
C9 C 0.6799(5) 0.5255(4) 0.7269(3) 0.0502(7) Uani 1 1 d . . .
C10 C 0.7049(5) 0.4613(4) 0.6129(3) 0.0519(7) Uani 1 1 d . . .
C11 C 1.4151(4) 0.1814(3) 0.7211(2) 0.0447(6) Uani 1 1 d . . .
C12 C 0.7502(4) 0.5749(3) 0.9377(2) 0.0441(6) Uani 1 1 d . . .
O5 O 0.7845(4) 0.1060(3) 0.7829(2) 0.0691(7) Uani 1 1 d . . .
C13 C 0.7160(9) -0.0586(5) 0.9023(5) 0.0882(15) Uani 1 1 d . . .
C14 C 0.7358(7) 0.2232(5) 1.0027(3) 0.0648(9) Uani 1 1 d . . .
S1 S 0.6448(7) 0.0575(6) 0.8908(4) 0.0540(14) Uani 0.175(3) 1 d P A 1
S1A S 0.84381(12) 0.11182(10) 0.89983(7) 0.0475(3) Uani 0.825(3) 1 d P A 2
H1 H 1.129(5) 0.109(4) 0.369(4) 0.069(11) Uiso 1 1 d . . .
H2 H 1.346(5) 0.073(4) 0.481(3) 0.068(11) Uiso 1 1 d . . .
H4 H 1.171(5) 0.318(4) 0.774(3) 0.050(9) Uiso 1 1 d . . .
H7 H 0.959(5) 0.426(4) 0.829(3) 0.047(9) Uiso 1 1 d . . .
H9 H 0.603(6) 0.569(5) 0.740(4) 0.071(12) Uiso 1 1 d . . .
H10 H 0.640(5) 0.464(4) 0.549(3) 0.065(10) Uiso 1 1 d . . .
H13B H 0.589(10) -0.064(8) 0.866(6) 0.14(2) Uiso 1 1 d . . .
H13A H 0.746(7) -0.128(6) 0.851(5) 0.101(17) Uiso 1 1 d . . .
H13C H 0.719(7) -0.056(6) 0.978(5) 0.107(18) Uiso 1 1 d . . .
H14A H 0.612(7) 0.176(5) 0.974(4) 0.093(16) Uiso 1 1 d . . .
H14B H 0.763(7) 0.227(5) 1.076(5) 0.091(14) Uiso 1 1 d . . .
H14C H 0.794(7) 0.319(6) 1.007(4) 0.102(17) Uiso 1 1 d . . .
H1O H 1.606(6) 0.102(6) 0.722(4) 0.109(17) Uiso 1 1 d D . .
H3O H 0.624(7) 0.678(5) 1.0400(19) 0.110(17) Uiso 1 1 d D . .

loop_
_atom_site_aniso_label
_atom_site_aniso_U_11
_atom_site_aniso_U_22
_atom_site_aniso_U_33
_atom_site_aniso_U_23
_atom_site_aniso_U_13
_atom_site_aniso_U_12
Pd1 0.05172(13) 0.05782(14) 0.03145(11) 0.01534(9) 0.00350(8) 0.02819(10)
Cl1 0.0989(7) 0.1082(7) 0.0322(3) 0.0149(4) 0.0075(4) 0.0665(6)
Cl2 0.0843(6) 0.0978(6) 0.0461(4) 0.0253(4) -0.0021(4) 0.0567(5)
O1 0.0712(14) 0.0835(15) 0.0410(10) 0.0178(10) 0.0142(10) 0.0576(13)
O2 0.0724(14) 0.0840(15) 0.0354(10) 0.0142(10) 0.0093(9) 0.0551(13)
O3 0.0940(18) 0.0984(18) 0.0464(12) 0.0271(12) 0.0225(12) 0.0755(16)
O4 0.0737(14) 0.0767(15) 0.0399(10) 0.0182(10) 0.0086(10) 0.0489(12)
N2 0.0474(12) 0.0526(13) 0.0350(11) 0.0154(9) 0.0041(9) 0.0269(11)
N1 0.0539(14) 0.0592(14) 0.0307(10) 0.0136(10) 0.0076(9) 0.0303(12)
C1 0.0671(19) 0.076(2) 0.0353(14) 0.0143(13) 0.0111(13) 0.0487(18)
C2 0.0644(19) 0.0656(19) 0.0380(14) 0.0130(13) 0.0128(13) 0.0420(16)
C3 0.0506(15) 0.0512(15) 0.0365(13) 0.0135(11) 0.0080(11) 0.0282(13)
C4 0.0489(15) 0.0517(15) 0.0337(13) 0.0135(11) 0.0077(11) 0.0288(13)
C5 0.0482(15) 0.0479(14) 0.0334(12) 0.0135(11) 0.0088(11) 0.0269(12)
C6 0.0437(14) 0.0444(14) 0.0386(13) 0.0151(11) 0.0053(11) 0.0223(12)
C7 0.0493(15) 0.0496(15) 0.0342(12) 0.0149(11) 0.0051(11) 0.0280(13)
C8 0.0491(15) 0.0473(14) 0.0378(13) 0.0140(11) 0.0051(11) 0.0266(12)
C9 0.0559(17) 0.0604(17) 0.0453(15) 0.0182(13) 0.0078(13) 0.0381(15)
C10 0.0595(18) 0.0631(18) 0.0427(14) 0.0193(13) 0.0016(13) 0.0363(15)
C11 0.0498(15) 0.0518(15) 0.0401(14) 0.0160(12) 0.0126(11) 0.0305(13)
C12 0.0518(15) 0.0462(14) 0.0409(13) 0.0145(11) 0.0082(12) 0.0296(13)
O5 0.0919(18) 0.0943(18) 0.0468(12) 0.0316(12) 0.0149(12) 0.0611(15)
C13 0.125(4) 0.063(2) 0.080(3) 0.030(2) 0.038(3) 0.036(3)
C14 0.081(3) 0.072(2) 0.0492(18) 0.0207(17) 0.0115(18) 0.041(2)
S1 0.061(3) 0.066(3) 0.041(2) 0.0205(19) 0.0093(18) 0.032(2)
S1A 0.0498(5) 0.0542(5) 0.0462(5) 0.0215(4) 0.0060(3) 0.0267(4)

loop_
_atom_type_symbol
_atom_type_description
_atom_type_scat_dispersion_real
_atom_type_scat_dispersion_imag
_atom_type_scat_source
C C 0.0181 0.0091 'International Tables Vol C Tables 4.2.6.8 and 6.1.1.4'
H H 0.0000 0.0000 'International Tables Vol C Tables 4.2.6.8 and 6.1.1.4'
N N 0.0311 0.0180 'International Tables Vol C Tables 4.2.6.8 and 6.1.1.4'
O O 0.0492 0.0322 'International Tables Vol C Tables 4.2.6.8 and 6.1.1.4'
Cl Cl 0.3639 0.7018 'International Tables Vol C Tables 4.2.6.8 and 6.1.1.4'
Pd Pd 0.1215 3.9337 'International Tables Vol C Tables 4.2.6.8 and 6.1.1.4'
S S 0.3331 0.5567 'International Tables Vol C Tables 4.2.6.8 and 6.1.1.4'

loop_
_geom_angle_atom_site_label_1
_geom_angle_atom_site_label_2
_geom_angle_atom_site_label_3
_geom_angle
N2 Pd1 N1 80.75(9)
N2 Pd1 Cl1 174.66(7)
N1 Pd1 Cl1 94.98(7)
N2 Pd1 Cl2 94.41(7)
N1 Pd1 Cl2 174.42(7)
Cl1 Pd1 Cl2 90.01(3)
C11 O1 H1O 110(3)
C12 O3 H3O 105(3)
C10 N2 C6 119.4(2)
C10 N2 Pd1 125.86(19)
C6 N2 Pd1 114.58(17)
C1 N1 C5 119.1(2)
C1 N1 Pd1 126.28(19)
C5 N1 Pd1 114.56(18)
N1 C1 C2 122.0(3)
N1 C1 H1 114(2)
C2 C1 H1 124(2)
C1 C2 C3 119.4(3)
C1 C2 H2 118(2)
C3 C2 H2 123(2)
C2 C3 C4 118.6(3)
C2 C3 C11 122.3(2)
C4 C3 C11 119.0(2)
C5 C4 C3 119.5(2)
C5 C4 H4 120(2)
C3 C4 H4 121(2)
N1 C5 C4 121.4(2)
N1 C5 C6 114.8(2)
C4 C5 C6 123.9(2)
N2 C6 C7 121.1(2)
N2 C6 C5 115.2(2)
C7 C6 C5 123.6(2)
C6 C7 C8 119.3(3)
C6 C7 H7 119(2)
C8 C7 H7 121(2)
C9 C8 C7 118.8(3)
C9 C8 C12 122.0(2)
C7 C8 C12 119.2(2)
C10 C9 C8 119.5(3)
C10 C9 H9 117(3)
C8 C9 H9 124(3)
N2 C10 C9 121.9(3)
N2 C10 H10 114(2)
C9 C10 H10 124(2)
O2 C11 O1 123.8(3)
O2 C11 C3 122.5(2)
O1 C11 C3 113.7(2)
O4 C12 O3 124.1(3)
O4 C12 C8 123.0(2)
O3 C12 C8 113.0(2)
S1A O5 S1 49.30(16)
S1 C13 S1A 51.2(2)
S1 C13 H13B 46(4)
S1A C13 H13B 95(4)
S1 C13 H13A 132(4)
S1A C13 H13A 110(4)
H13B C13 H13A 107(5)
S1 C13 H13C 113(3)
S1A C13 H13C 113(3)
H13B C13 H13C 115(5)
H13A C13 H13C 115(5)
S1 C14 S1A 48.89(19)
S1 C14 H14A 55(3)
S1A C14 H14A 103(3)
S1 C14 H14B 119(3)
S1A C14 H14B 110(3)
H14A C14 H14B 112(4)
S1 C14 H14C 133(3)
S1A C14 H14C 106(3)
H14A C14 H14C 119(4)
H14B C14 H14C 106(4)
C13 S1 C14 112.9(4)
C13 S1 O5 101.5(3)
C14 S1 O5 96.4(3)
C13 S1 H13B 43(4)
C14 S1 H13B 145(4)
O5 S1 H13B 112(4)
C13 S1 H14A 131(2)
C14 S1 H14A 33(2)
O5 S1 H14A 113(2)
H13B S1 H14A 134(4)
O5 S1A C13 107.1(2)
O5 S1A C14 106.08(16)
C13 S1A C14 98.6(2)

loop_
_geom_bond_atom_site_label_1
_geom_bond_atom_site_label_2
_geom_bond_distance
Pd1 N2 2.023(2)
Pd1 N1 2.027(2)
Pd1 Cl1 2.2752(8)
Pd1 Cl2 2.2771(8)
O1 C11 1.306(3)
O1 H1O 1.01(2)
O2 C11 1.201(3)
O3 C12 1.312(3)
O3 H3O 0.98(2)
O4 C12 1.202(4)
N2 C10 1.339(4)
N2 C6 1.351(3)
N1 C1 1.346(4)
N1 C5 1.356(3)
C1 C2 1.373(4)
C1 H1 0.99(4)
C2 C3 1.387(4)
C2 H2 0.99(4)
C3 C4 1.390(4)
C3 C11 1.497(4)
C4 C5 1.378(4)
C4 H4 0.94(4)
C5 C6 1.478(4)
C6 C7 1.380(4)
C7 C8 1.387(4)
C7 H7 0.81(4)
C8 C9 1.381(4)
C8 C12 1.494(4)
C9 C10 1.370(4)
C9 H9 0.84(4)
C10 H10 0.96(4)
O5 S1A 1.510(2)
O5 S1 1.852(5)
C13 S1 1.537(8)
C13 S1A 1.756(5)
C13 H13B 1.06(7)
C13 H13A 0.86(5)
C13 H13C 0.94(6)
C14 S1 1.681(6)
C14 S1A 1.782(4)
C14 H14A 0.92(5)
C14 H14B 0.92(5)
C14 H14C 0.94(5)
S1 H13B 1.11(7)
S1 H14A 1.38(5)

loop_
_geom_torsion_atom_site_label_1
_geom_torsion_atom_site_label_2
_geom_torsion_atom_site_label_3
_geom_torsion_atom_site_label_4
_geom_torsion
N1 Pd1 N2 C10 -177.9(3)
Cl1 Pd1 N2 C10 -140.8(7)
Cl2 Pd1 N2 C10 4.9(3)
N1 Pd1 N2 C6 -2.2(2)
Cl1 Pd1 N2 C6 34.9(9)
Cl2 Pd1 N2 C6 -179.4(2)
N2 Pd1 N1 C1 -176.9(3)
Cl1 Pd1 N1 C1 6.3(3)
Cl2 Pd1 N1 C1 -146.9(7)
N2 Pd1 N1 C5 0.1(2)
Cl1 Pd1 N1 C5 -176.7(2)
Cl2 Pd1 N1 C5 30.1(9)
C5 N1 C1 C2 0.0(5)
Pd1 N1 C1 C2 176.9(3)
N1 C1 C2 C3 -0.5(6)
C1 C2 C3 C4 1.2(5)
C1 C2 C3 C11 -177.4(3)
C2 C3 C4 C5 -1.3(5)
C11 C3 C4 C5 177.3(3)
C1 N1 C5 C4 -0.1(5)
Pd1 N1 C5 C4 -177.4(2)
C1 N1 C5 C6 179.1(3)
Pd1 N1 C5 C6 1.9(3)
C3 C4 C5 N1 0.8(5)
C3 C4 C5 C6 -178.4(3)
C10 N2 C6 C7 0.9(4)
Pd1 N2 C6 C7 -175.1(2)
C10 N2 C6 C5 179.8(3)
Pd1 N2 C6 C5 3.8(3)
N1 C5 C6 N2 -3.8(4)
C4 C5 C6 N2 175.4(3)
N1 C5 C6 C7 175.1(3)
C4 C5 C6 C7 -5.7(5)
N2 C6 C7 C8 0.0(5)
C5 C6 C7 C8 -178.9(3)
C6 C7 C8 C9 -0.8(5)
C6 C7 C8 C12 177.6(3)
C7 C8 C9 C10 0.9(5)
C12 C8 C9 C10 -177.5(3)
C6 N2 C10 C9 -0.8(5)
Pd1 N2 C10 C9 174.7(3)
C8 C9 C10 N2 0.0(5)
C2 C3 C11 O2 175.7(3)
C4 C3 C11 O2 -2.8(5)
C2 C3 C11 O1 -1.5(5)
C4 C3 C11 O1 179.9(3)
C9 C8 C12 O4 178.3(3)
C7 C8 C12 O4 -0.1(5)
C9 C8 C12 O3 -1.3(4)
C7 C8 C12 O3 -179.7(3)
S1A C13 S1 C14 -57.4(3)
S1A C13 S1 O5 44.6(2)
S1A C14 S1 C13 59.2(3)
S1A C14 S1 O5 -46.18(16)
S1A O5 S1 C13 -57.1(3)
S1A O5 S1 C14 57.8(2)
S1 O5 S1A C13 48.9(3)
S1 O5 S1A C14 -55.7(3)
S1 C13 S1A O5 -62.1(3)
S1 C13 S1A C14 47.8(3)
S1 C14 S1A O5 66.3(3)
S1 C14 S1A C13 -44.5(3)
